data_1512190
loop_
_publ_author_name
'Ding, Boqiang'
'Zhang, Zhenfeng'
'Liu, Yangang'
'Sugiya, Masashi'
'Imamoto, Tsuneo'
'Zhang, Wanbin'

_publ_section_title
;
 Chemoselective Transfer Hydrogenation of \a,\b-Unsaturated Ketones
 Catalyzed by Pincer-Pd Complexes Using Alcohol as a Hydrogen Source
;
_journal_issue 14
_journal_name_full 'Organic Letters'
_journal_page_first 3690
_journal_paper_doi 10.1021/ol401560q
_journal_volume 15
_journal_year 2013
_chemical_formula_moiety 'C34 H31 Cl P2 Pd'
_chemical_formula_sum 'C34 H31 Cl P2 Pd'
_chemical_formula_weight 643.38
_chemical_name_systematic
; 
 ? 
;
_space_group_IT_number 19
_symmetry_cell_setting orthorhombic
_symmetry_space_group_name_Hall 'P 2ac 2ab'
_symmetry_space_group_name_H-M 'P 21 21 21'
_atom_sites_solution_hydrogens geom
_atom_sites_solution_primary direct
_atom_sites_solution_secondary difmap
_audit_creation_method SHELXL-97
_cell_angle_alpha 90.00
_cell_angle_beta 90.00
_cell_angle_gamma 90.00
_cell_formula_units_Z 4
_cell_length_a 11.7377(2)
_cell_length_b 15.1357(3)
_cell_length_c 16.2481(3)
_cell_measurement_reflns_used 6581
_cell_measurement_temperature 293(2)
_cell_measurement_theta_max 29.1890
_cell_measurement_theta_min 3.1964
_cell_volume 2886.61(9)
_computing_cell_refinement 'CrysAlis PRO (Agilent Technologies, 2011)'
_computing_data_collection 'CrysAlis PRO'
_computing_data_reduction 'CrysAlis PRO'
_computing_molecular_graphics 'OLEX2 (Dolomanov et al., 2009)'
_computing_publication_material OLEX2
_computing_structure_refinement 'SHELXL-97 (Sheldrick, 2008)'
_computing_structure_solution 'SHELXS-97 (Sheldrick, 2008)'
_diffrn_ambient_temperature 293(2)
_diffrn_detector_area_resol_mean 10.3592
_diffrn_measured_fraction_theta_full 0.997
_diffrn_measured_fraction_theta_max 0.997
_diffrn_measurement_device_type 'Xcalibur, Atlas, Gemini ultra'
_diffrn_measurement_method '\w scans'
_diffrn_radiation_monochromator graphite
_diffrn_radiation_source 'fine-focus sealed tube'
_diffrn_radiation_type MoK\a
_diffrn_radiation_wavelength 0.71073
_diffrn_reflns_av_R_equivalents 0.0262
_diffrn_reflns_av_sigmaI/netI 0.0384
_diffrn_reflns_limit_h_max 10
_diffrn_reflns_limit_h_min -14
_diffrn_reflns_limit_k_max 16
_diffrn_reflns_limit_k_min -18
_diffrn_reflns_limit_l_max 19
_diffrn_reflns_limit_l_min -18
_diffrn_reflns_number 11998
_diffrn_reflns_theta_full 25.35
_diffrn_reflns_theta_max 25.35
_diffrn_reflns_theta_min 3.20
_exptl_absorpt_coefficient_mu 0.869
_exptl_absorpt_correction_T_max 0.8454
_exptl_absorpt_correction_T_min 0.8121
_exptl_absorpt_correction_type multi-scan
_exptl_absorpt_process_details
;
CrysAlis PRO (Agilent Technologies, 2011) 
;
_exptl_crystal_colour colorless
_exptl_crystal_density_diffrn 1.480
_exptl_crystal_density_method 'not measured'
_exptl_crystal_description block
_exptl_crystal_F_000 1312
_exptl_crystal_size_max 0.25
_exptl_crystal_size_mid 0.23
_exptl_crystal_size_min 0.20
_refine_diff_density_max 0.250
_refine_diff_density_min -0.228
_refine_diff_density_rms 0.049
_refine_ls_abs_structure_details 'Flack H D (1983), Acta Cryst. A39, 876-881'
_refine_ls_abs_structure_Flack -0.03(3)
_refine_ls_extinction_method none
_refine_ls_goodness_of_fit_ref 1.094
_refine_ls_hydrogen_treatment constr
_refine_ls_matrix_type full
_refine_ls_number_parameters 345
_refine_ls_number_reflns 5210
_refine_ls_number_restraints 0
_refine_ls_restrained_S_all 1.094
_refine_ls_R_factor_all 0.0366
_refine_ls_R_factor_gt 0.0286
_refine_ls_shift/su_max 0.001
_refine_ls_shift/su_mean 0.000
_refine_ls_structure_factor_coef Fsqd
_refine_ls_weighting_details 'calc w=1/[\s^2^(Fo^2^)+(0.0225P)^2^+1.4988P] where P=(Fo^2^+2Fc^2^)/3'
_refine_ls_weighting_scheme calc
_refine_ls_wR_factor_gt 0.0579
_refine_ls_wR_factor_ref 0.0689
_reflns_number_gt 4651
_reflns_number_total 5210
_reflns_threshold_expression >2sigma(I)
_cod_data_source_file ol401560q_si_002.cif
_cod_data_source_block 120213_phpdcl
_cod_original_cell_volume 2886.59(11)
_cod_database_code 1512190

loop_
_symmetry_equiv_pos_as_xyz
'x, y, z'
'-x+1/2, -y, z+1/2'
'x+1/2, -y+1/2, -z'
'-x, y+1/2, -z+1/2'

loop_
_atom_site_label
_atom_site_type_symbol
_atom_site_fract_x
_atom_site_fract_y
_atom_site_fract_z
_atom_site_U_iso_or_equiv
_atom_site_adp_type
_atom_site_occupancy
_atom_site_symmetry_multiplicity
_atom_site_calc_flag
_atom_site_refinement_flags
Pd1 Pd 0.55057(2) 0.449142(19) 0.873640(17) 0.03736(8) Uani 1 1 d .
Cl1 Cl 0.41061(10) 0.56209(9) 0.89019(7) 0.0687(4) Uani 1 1 d .
P1 P 0.48860(9) 0.38993(7) 0.75254(7) 0.0396(2) Uani 1 1 d .
P2 P 0.64687(9) 0.48161(7) 0.99134(6) 0.0392(2) Uani 1 1 d .
C1 C 0.6753(3) 0.3560(2) 0.8613(2) 0.0370(9) Uani 1 1 d .
C2 C 0.6917(3) 0.3128(3) 0.7851(2) 0.0362(9) Uani 1 1 d .
C3 C 0.7828(4) 0.2531(3) 0.7754(3) 0.0450(10) Uani 1 1 d .
C4 C 0.8524(4) 0.2361(3) 0.8416(3) 0.0491(11) Uani 1 1 d .
H4 H 0.9126 0.1968 0.8347 0.059 Uiso 1 1 calc R
C5 C 0.8371(4) 0.2746(3) 0.9180(3) 0.0482(11) Uani 1 1 d .
C6 C 0.7495(3) 0.3364(3) 0.9273(2) 0.0388(9) Uani 1 1 d .
C7 C 0.6137(3) 0.3317(3) 0.7143(3) 0.0453(10) Uani 1 1 d .
H7A H 0.5908 0.2768 0.6882 0.054 Uiso 1 1 calc R
H7B H 0.6527 0.3677 0.6737 0.054 Uiso 1 1 calc R
C8 C 0.8076(4) 0.2103(3) 0.6939(3) 0.0634(14) Uani 1 1 d .
H8A H 0.8746 0.1743 0.6986 0.095 Uiso 1 1 calc R
H8B H 0.8198 0.2551 0.6530 0.095 Uiso 1 1 calc R
H8C H 0.7441 0.1741 0.6780 0.095 Uiso 1 1 calc R
C9 C 0.9127(4) 0.2496(4) 0.9890(3) 0.0698(15) Uani 1 1 d .
H9A H 0.9668 0.2060 0.9713 0.105 Uiso 1 1 calc R
H9B H 0.8671 0.2259 1.0328 0.105 Uiso 1 1 calc R
H9C H 0.9524 0.3011 1.0083 0.105 Uiso 1 1 calc R
C10 C 0.7303(4) 0.3820(3) 1.0090(3) 0.0493(11) Uani 1 1 d .
H10A H 0.8029 0.3972 1.0337 0.059 Uiso 1 1 calc R
H10B H 0.6900 0.3428 1.0462 0.059 Uiso 1 1 calc R
C11 C 0.3743(3) 0.3104(3) 0.7645(3) 0.0396(10) Uani 1 1 d .
C12 C 0.3741(4) 0.2263(3) 0.7304(3) 0.0543(12) Uani 1 1 d .
H12 H 0.4381 0.2060 0.7024 0.065 Uiso 1 1 calc R
C13 C 0.2799(4) 0.1724(3) 0.7378(3) 0.0631(14) Uani 1 1 d .
H13 H 0.2816 0.1159 0.7154 0.076 Uiso 1 1 calc R
C14 C 0.1843(4) 0.2009(3) 0.7776(3) 0.0617(14) Uani 1 1 d .
H14 H 0.1207 0.1644 0.7812 0.074 Uiso 1 1 calc R
C15 C 0.1825(4) 0.2844(4) 0.8124(3) 0.0666(15) Uani 1 1 d .
H15 H 0.1179 0.3039 0.8400 0.080 Uiso 1 1 calc R
C16 C 0.2768(4) 0.3387(3) 0.8061(3) 0.0576(12) Uani 1 1 d .
H16 H 0.2753 0.3947 0.8298 0.069 Uiso 1 1 calc R
C17 C 0.4362(3) 0.4592(3) 0.6690(2) 0.0434(9) Uani 1 1 d .
C18 C 0.3826(4) 0.4247(3) 0.6013(3) 0.0643(14) Uani 1 1 d .
H18 H 0.3742 0.3638 0.5969 0.077 Uiso 1 1 calc R
C19 C 0.3408(5) 0.4778(4) 0.5396(3) 0.0780(17) Uani 1 1 d .
H19 H 0.3051 0.4529 0.4940 0.094 Uiso 1 1 calc R
C20 C 0.3521(5) 0.5671(4) 0.5458(3) 0.0741(17) Uani 1 1 d .
H20 H 0.3246 0.6035 0.5042 0.089 Uiso 1 1 calc R
C21 C 0.4032(5) 0.6029(3) 0.6127(3) 0.0728(15) Uani 1 1 d .
H21 H 0.4092 0.6640 0.6170 0.087 Uiso 1 1 calc R
C22 C 0.4466(4) 0.5501(3) 0.6744(2) 0.0603(11) Uani 1 1 d .
H22 H 0.4827 0.5756 0.7196 0.072 Uiso 1 1 calc R
C23 C 0.7475(4) 0.5718(3) 0.9793(2) 0.0442(10) Uani 1 1 d .
C24 C 0.8581(4) 0.5568(4) 0.9515(3) 0.0635(12) Uani 1 1 d .
H24 H 0.8833 0.4994 0.9422 0.076 Uiso 1 1 calc R
C25 C 0.9303(5) 0.6276(5) 0.9378(4) 0.0865(18) Uani 1 1 d .
H25 H 1.0037 0.6176 0.9183 0.104 Uiso 1 1 calc R
C26 C 0.8948(6) 0.7116(4) 0.9527(4) 0.0814(19) Uani 1 1 d .
H26 H 0.9445 0.7586 0.9444 0.098 Uiso 1 1 calc R
C27 C 0.7860(6) 0.7274(3) 0.9800(3) 0.0756(17) Uani 1 1 d .
H27 H 0.7619 0.7848 0.9902 0.091 Uiso 1 1 calc R
C28 C 0.7133(5) 0.6579(3) 0.9920(3) 0.0606(13) Uani 1 1 d .
H28 H 0.6390 0.6690 1.0091 0.073 Uiso 1 1 calc R
C29 C 0.5782(3) 0.5034(3) 1.0895(2) 0.0391(9) Uani 1 1 d .
C30 C 0.6424(4) 0.5199(3) 1.1585(3) 0.0617(13) Uani 1 1 d .
H30 H 0.7213 0.5234 1.1539 0.074 Uiso 1 1 calc R
C31 C 0.5919(5) 0.5314(3) 1.2348(3) 0.0693(15) Uani 1 1 d .
H31 H 0.6362 0.5434 1.2809 0.083 Uiso 1 1 calc R
C32 C 0.4773(5) 0.5251(3) 1.2414(3) 0.0648(14) Uani 1 1 d .
H32 H 0.4429 0.5322 1.2925 0.078 Uiso 1 1 calc R
C33 C 0.4124(4) 0.5086(4) 1.1748(3) 0.0815(19) Uani 1 1 d .
H33 H 0.3338 0.5042 1.1808 0.098 Uiso 1 1 calc R
C34 C 0.4606(4) 0.4982(3) 1.0977(3) 0.0659(14) Uani 1 1 d .
H34 H 0.4148 0.4878 1.0520 0.079 Uiso 1 1 calc R

loop_
_atom_site_aniso_label
_atom_site_aniso_U_11
_atom_site_aniso_U_22
_atom_site_aniso_U_33
_atom_site_aniso_U_23
_atom_site_aniso_U_13
_atom_site_aniso_U_12
Pd1 0.03793(15) 0.04144(15) 0.03270(14) -0.00191(14) 0.00076(14) 0.00099(14)
Cl1 0.0776(8) 0.0771(8) 0.0515(7) 0.0047(6) 0.0094(5) 0.0371(7)
P1 0.0397(6) 0.0457(6) 0.0333(5) 0.0006(5) -0.0023(4) -0.0020(5)
P2 0.0415(6) 0.0422(6) 0.0340(5) -0.0037(5) 0.0009(5) -0.0045(5)
C1 0.036(2) 0.035(2) 0.041(2) -0.0039(19) 0.0053(17) -0.0068(16)
C2 0.029(2) 0.045(2) 0.035(2) -0.0023(19) 0.0003(16) -0.0072(18)
C3 0.041(2) 0.046(2) 0.048(3) -0.004(2) 0.018(2) -0.006(2)
C4 0.036(2) 0.048(3) 0.063(3) -0.003(2) 0.002(2) 0.007(2)
C5 0.036(2) 0.050(3) 0.059(3) 0.006(2) 0.003(2) 0.001(2)
C6 0.039(2) 0.044(2) 0.034(2) -0.0009(18) -0.0060(18) -0.005(2)
C7 0.041(2) 0.053(3) 0.041(2) -0.007(2) 0.0102(18) -0.004(2)
C8 0.054(3) 0.075(4) 0.061(3) -0.015(3) 0.014(2) 0.014(3)
C9 0.060(3) 0.078(4) 0.071(3) 0.000(3) -0.021(3) 0.021(3)
C10 0.060(3) 0.048(3) 0.040(2) 0.001(2) -0.012(2) -0.004(2)
C11 0.040(2) 0.041(2) 0.039(2) 0.0060(19) -0.0003(18) 0.0006(18)
C12 0.056(3) 0.049(3) 0.057(3) -0.007(2) 0.002(2) -0.005(2)
C13 0.067(3) 0.055(3) 0.068(3) -0.006(3) 0.006(3) -0.016(3)
C14 0.052(3) 0.063(3) 0.071(4) 0.018(3) -0.010(3) -0.019(3)
C15 0.046(3) 0.069(4) 0.085(4) 0.021(3) 0.016(3) 0.005(3)
C16 0.057(3) 0.042(3) 0.074(3) 0.007(2) 0.007(3) 0.003(2)
C17 0.041(2) 0.049(2) 0.040(2) 0.0038(19) 0.0076(18) -0.001(2)
C18 0.085(4) 0.062(3) 0.046(3) 0.011(2) -0.022(2) -0.014(3)
C19 0.083(4) 0.095(5) 0.057(3) 0.018(3) -0.015(3) -0.007(3)
C20 0.073(3) 0.098(5) 0.051(3) 0.030(3) 0.012(3) 0.033(3)
C21 0.105(4) 0.055(3) 0.059(3) 0.016(3) 0.025(3) 0.014(3)
C22 0.088(3) 0.052(2) 0.041(2) 0.003(2) -0.002(2) -0.007(4)
C23 0.051(2) 0.048(3) 0.034(2) -0.0010(18) -0.0035(19) -0.006(2)
C24 0.049(3) 0.070(3) 0.071(3) 0.002(3) 0.000(2) -0.006(3)
C25 0.056(4) 0.105(5) 0.098(4) 0.009(4) 0.012(3) -0.026(4)
C26 0.082(4) 0.087(5) 0.075(4) 0.017(3) -0.020(3) -0.046(4)
C27 0.108(5) 0.047(3) 0.071(4) 0.003(3) -0.008(4) -0.014(3)
C28 0.068(3) 0.052(3) 0.062(3) 0.003(3) 0.003(3) -0.005(3)
C29 0.045(2) 0.038(2) 0.034(2) -0.0039(17) 0.0041(17) -0.0070(18)
C30 0.059(3) 0.083(4) 0.043(3) -0.005(2) 0.002(2) -0.021(3)
C31 0.095(4) 0.073(4) 0.040(3) -0.009(2) -0.008(3) -0.028(3)
C32 0.084(4) 0.069(3) 0.041(3) -0.010(2) 0.007(3) 0.013(3)
C33 0.055(3) 0.138(5) 0.052(3) -0.006(3) 0.017(2) 0.019(3)
C34 0.051(3) 0.103(4) 0.044(2) -0.007(2) 0.004(2) 0.011(3)

loop_
_atom_type_symbol
_atom_type_description
_atom_type_scat_dispersion_real
_atom_type_scat_dispersion_imag
_atom_type_scat_source
C C 0.0033 0.0016 'International Tables Vol C Tables 4.2.6.8 and 6.1.1.4'
H H 0.0000 0.0000 'International Tables Vol C Tables 4.2.6.8 and 6.1.1.4'
Cl Cl 0.1484 0.1585 'International Tables Vol C Tables 4.2.6.8 and 6.1.1.4'
P P 0.1023 0.0942 'International Tables Vol C Tables 4.2.6.8 and 6.1.1.4'
Pd Pd -0.9988 1.0072 'International Tables Vol C Tables 4.2.6.8 and 6.1.1.4'

loop_
_geom_angle_atom_site_label_1
_geom_angle_atom_site_label_2
_geom_angle_atom_site_label_3
_geom_angle
C1 Pd1 P2 82.83(11)
C1 Pd1 P1 82.70(11)
P2 Pd1 P1 165.53(4)
C1 Pd1 Cl1 177.63(11)
P2 Pd1 Cl1 95.31(4)
P1 Pd1 Cl1 99.16(4)
C11 P1 C7 108.16(19)
C11 P1 C17 102.23(18)
C7 P1 C17 107.21(19)
C11 P1 Pd1 113.86(14)
C7 P1 Pd1 103.15(14)
C17 P1 Pd1 121.62(14)
C23 P2 C29 104.29(18)
C23 P2 C10 106.8(2)
C29 P2 C10 104.51(19)
C23 P2 Pd1 113.28(13)
C29 P2 Pd1 123.82(13)
C10 P2 Pd1 102.75(14)
C6 C1 C2 118.9(3)
C6 C1 Pd1 120.9(3)
C2 C1 Pd1 120.2(3)
C3 C2 C1 119.8(4)
C3 C2 C7 120.1(4)
C1 C2 C7 120.1(3)
C4 C3 C2 119.0(4)
C4 C3 C8 119.6(4)
C2 C3 C8 121.4(4)
C3 C4 C5 123.1(4)
C3 C4 H4 118.5
C5 C4 H4 118.5
C4 C5 C6 118.3(4)
C4 C5 C9 120.4(4)
C6 C5 C9 121.3(4)
C5 C6 C1 120.8(4)
C5 C6 C10 120.6(4)
C1 C6 C10 118.6(4)
C2 C7 P1 108.9(3)
C2 C7 H7A 109.9
P1 C7 H7A 109.9
C2 C7 H7B 109.9
P1 C7 H7B 109.9
H7A C7 H7B 108.3
C3 C8 H8A 109.5
C3 C8 H8B 109.5
H8A C8 H8B 109.5
C3 C8 H8C 109.5
H8A C8 H8C 109.5
H8B C8 H8C 109.5
C5 C9 H9A 109.5
C5 C9 H9B 109.5
H9A C9 H9B 109.5
C5 C9 H9C 109.5
H9A C9 H9C 109.5
H9B C9 H9C 109.5
C6 C10 P2 108.6(3)
C6 C10 H10A 110.0
P2 C10 H10A 110.0
C6 C10 H10B 110.0
P2 C10 H10B 110.0
H10A C10 H10B 108.3
C12 C11 C16 118.2(4)
C12 C11 P1 124.6(3)
C16 C11 P1 117.0(3)
C13 C12 C11 120.6(5)
C13 C12 H12 119.7
C11 C12 H12 119.7
C14 C13 C12 120.9(5)
C14 C13 H13 119.5
C12 C13 H13 119.5
C13 C14 C15 119.5(5)
C13 C14 H14 120.2
C15 C14 H14 120.2
C16 C15 C14 120.1(5)
C16 C15 H15 120.0
C14 C15 H15 120.0
C15 C16 C11 120.6(4)
C15 C16 H16 119.7
C11 C16 H16 119.7
C18 C17 C22 118.0(4)
C18 C17 P1 122.3(3)
C22 C17 P1 119.6(3)
C17 C18 C19 121.8(5)
C17 C18 H18 119.1
C19 C18 H18 119.1
C20 C19 C18 119.4(5)
C20 C19 H19 120.3
C18 C19 H19 120.3
C21 C20 C19 120.0(5)
C21 C20 H20 120.0
C19 C20 H20 120.0
C20 C21 C22 121.0(5)
C20 C21 H21 119.5
C22 C21 H21 119.5
C21 C22 C17 119.8(4)
C21 C22 H22 120.1
C17 C22 H22 120.1
C28 C23 C24 118.3(4)
C28 C23 P2 120.3(4)
C24 C23 P2 121.2(4)
C25 C24 C23 119.8(5)
C25 C24 H24 120.1
C23 C24 H24 120.1
C26 C25 C24 120.5(6)
C26 C25 H25 119.7
C24 C25 H25 119.7
C25 C26 C27 120.3(5)
C25 C26 H26 119.8
C27 C26 H26 119.8
C28 C27 C26 119.5(5)
C28 C27 H27 120.2
C26 C27 H27 120.2
C27 C28 C23 121.5(5)
C27 C28 H28 119.2
C23 C28 H28 119.2
C30 C29 C34 118.5(4)
C30 C29 P2 120.4(3)
C34 C29 P2 121.0(3)
C29 C30 C31 121.2(5)
C29 C30 H30 119.4
C31 C30 H30 119.4
C32 C31 C30 119.2(5)
C32 C31 H31 120.4
C30 C31 H31 120.4
C33 C32 C31 120.8(5)
C33 C32 H32 119.6
C31 C32 H32 119.6
C32 C33 C34 121.2(5)
C32 C33 H33 119.4
C34 C33 H33 119.4
C33 C34 C29 119.1(4)
C33 C34 H34 120.4
C29 C34 H34 120.4

loop_
_geom_bond_atom_site_label_1
_geom_bond_atom_site_label_2
_geom_bond_distance
Pd1 C1 2.042(4)
Pd1 P2 2.2751(11)
Pd1 P1 2.2812(11)
Pd1 Cl1 2.3861(11)
P1 C11 1.813(4)
P1 C7 1.822(4)
P1 C17 1.822(4)
P2 C23 1.816(4)
P2 C29 1.817(4)
P2 C10 1.821(4)
C1 C6 1.413(5)
C1 C2 1.415(5)
C2 C3 1.409(6)
C2 C7 1.498(6)
C3 C4 1.375(6)
C3 C8 1.503(6)
C4 C5 1.384(6)
C4 H4 0.9300
C5 C6 1.398(6)
C5 C9 1.503(6)
C6 C10 1.513(6)
C7 H7A 0.9700
C7 H7B 0.9700
C8 H8A 0.9600
C8 H8B 0.9600
C8 H8C 0.9600
C9 H9A 0.9600
C9 H9B 0.9600
C9 H9C 0.9600
C10 H10A 0.9700
C10 H10B 0.9700
C11 C12 1.389(6)
C11 C16 1.397(6)
C12 C13 1.379(6)
C12 H12 0.9300
C13 C14 1.365(7)
C13 H13 0.9300
C14 C15 1.385(7)
C14 H14 0.9300
C15 C16 1.383(6)
C15 H15 0.9300
C16 H16 0.9300
C17 C18 1.371(6)
C17 C22 1.385(6)
C18 C19 1.375(7)
C18 H18 0.9300
C19 C20 1.362(8)
C19 H19 0.9300
C20 C21 1.354(8)
C20 H20 0.9300
C21 C22 1.380(6)
C21 H21 0.9300
C22 H22 0.9300
C23 C28 1.379(6)
C23 C24 1.393(6)
C24 C25 1.384(7)
C24 H24 0.9300
C25 C26 1.360(8)
C25 H25 0.9300
C26 C27 1.373(8)
C26 H26 0.9300
C27 C28 1.369(7)
C27 H27 0.9300
C28 H28 0.9300
C29 C30 1.374(6)
C29 C34 1.389(6)
C30 C31 1.386(6)
C30 H30 0.9300
C31 C32 1.353(7)
C31 H31 0.9300
C32 C33 1.346(7)
C32 H32 0.9300
C33 C34 1.384(6)
C33 H33 0.9300
C34 H34 0.9300
